data_9003110
loop_
_publ_author_name
'Nestola, F.'
'Tribaudino, M.'
'Ballaran, T. B.'

_publ_section_title
;High pressure behavior, transformation and crystal structure of synthetic
 iron-free pigeonite Sample: P = 4.5 GPa
;
_journal_name_full 'American Mineralogist'
_journal_page_first 189
_journal_page_last 196
_journal_volume 89
_journal_year 2004
_chemical_formula_sum 'Ca0.15 Mg1.85 O6 Si2'
_chemical_name_mineral Pigeonite
_space_group_IT_number 14
_symmetry_space_group_name_Hall '-P 2ybc'
_symmetry_space_group_name_H-M 'P 1 21/c 1'
_cell_angle_alpha 90
_cell_angle_beta 107.80
_cell_angle_gamma 90
_cell_length_a 9.523
_cell_length_b 8.700
_cell_length_c 5.136
_cell_formula_units_Z 4
_cell_volume 405.148
_database_code_amcsd 0003199
_diffrn_ambient_pressure 4.5e+06
_exptl_crystal_density_diffrn 3.330
_cod_original_formula_sum 'Mg1.85 Ca.15 Si2 O6'
_cod_database_code 9003110

loop_
_space_group_symop_operation_xyz
x,y,z
x,1/2-y,1/2+z
-x,1/2+y,1/2-z
-x,-y,-z

loop_
_atom_site_aniso_label
_atom_site_aniso_U_11
_atom_site_aniso_U_22
_atom_site_aniso_U_33
_atom_site_aniso_U_12
_atom_site_aniso_U_13
_atom_site_aniso_U_23
MgM2 0.01500 0.01580 0.01060 0.00200 -0.00120 0.00520
CaM2 0.01500 0.01580 0.01060 0.00200 -0.00120 0.00520

loop_
_atom_site_label
_atom_site_fract_x
_atom_site_fract_y
_atom_site_fract_z
_atom_site_occupancy
_atom_site_U_iso_or_equiv
MgM2 0.25620 0.02040 0.21790 0.85000 0.01520
CaM2 0.25620 0.02040 0.21790 0.15000 0.01520
MgM1 0.25140 0.65590 0.21920 1.00000 0.00798
SiTA 0.04160 0.34240 0.28660 1.00000 0.00684
SiTB 0.55160 0.83810 0.22890 1.00000 0.00722
O1A 0.86500 0.34010 0.18200 1.00000 0.01001
O2A 0.11940 0.50510 0.31800 1.00000 0.00798
O3A 0.10760 0.27560 0.60300 1.00000 0.01102
O1B 0.37520 0.83890 0.12400 1.00000 0.00899
O2B 0.63210 0.98710 0.38300 1.00000 0.01305
O3B 0.60860 0.69610 0.45500 1.00000 0.01102

loop_
_cod_related_entry_id
_cod_related_entry_database
_cod_related_entry_code
1 AMCSD 0003199
